data_1526391
loop_
_publ_author_name
'Huang, F.Q.'
'Ibers, J.A.'

_publ_section_title
;
 Gd3 Cu2 Te7 and U2 Cu0.78 Te6: two examples of linear Te chains
;
_journal_name_full 'Journal of Solid State Chemistry'
_journal_page_first 186
_journal_page_last 190
_journal_volume 159
_journal_year 2001
_chemical_formula_sum 'Cu0.784 Te6 U2'
_chemical_name_systematic 'U2 Cu0.784 Te6'
_space_group_IT_number 11
_symmetry_space_group_name_Hall '-P 2yb'
_symmetry_space_group_name_H-M 'P 1 21/m 1'
_cell_angle_alpha 90
_cell_angle_beta 98.978
_cell_angle_gamma 90
_cell_formula_units_Z 1
_cell_length_a 6.1
_cell_length_b 4.215
_cell_length_c 10.365
_cell_volume 263.235
_citation_journal_id_ASTM JSSCBI
_cod_data_source_file Huang_JSSCBI_2001_1592.cif
_cod_data_source_block Cu0.784Te6U2
_cod_original_cell_volume 263.2346
_cod_database_code 1526391

loop_
_symmetry_equiv_pos_as_xyz
x,y,z
-x,y+1/2,-z
-x,-y,-z
x,-y-1/2,z

loop_
_atom_site_label
_atom_site_type_symbol
_atom_site_fract_x
_atom_site_fract_y
_atom_site_fract_z
_atom_site_occupancy
_atom_site_U_iso_or_equiv
Cu1 Cu+1 0.1 0.25 0.4659 0.392 0.0
U1 U+4 0.79226 0.25 0.16279 1 0.0
Te2 Te-1 0.4009 0.25 0.66297 1 0.0
Te3 Te-1 0.9061 0.25 0.66911 1 0.0
Te1 Te-2 0.26608 0.25 0.05932 1 0.0
